data_7104491
loop_
_publ_author_name
'Zhou, Tianlei'
'Li, Feng'
'Fan, Yan'
'Song, Weifeng'
'Mu, Xiaoyue'
'Zhang, Hongyu'
'Wang, Yue'

_publ_section_title
;
 Hydrogen-bonded dimer stacking induced emission of aminobenzoic acid
 compounds.
;
_journal_issue 22
_journal_name_full 'Chemical communications (Cambridge, England)'
_journal_page_first 3199
_journal_page_last 3201
_journal_paper_doi 10.1039/b900476a
_journal_volume 34
_journal_year 2009
_chemical_formula_sum 'C13 H11 N O2'
_chemical_formula_weight 213.23
_chemical_name_systematic
;
?
;
_space_group_IT_number 2
_symmetry_cell_setting triclinic
_symmetry_space_group_name_Hall '-P 1'
_symmetry_space_group_name_H-M 'P -1'
_atom_sites_solution_hydrogens geom
_atom_sites_solution_primary direct
_atom_sites_solution_secondary difmap
_audit_creation_method SHELXL-97
_cell_angle_alpha 85.96(3)
_cell_angle_beta 88.64(3)
_cell_angle_gamma 73.45(3)
_cell_formula_units_Z 4
_cell_length_a 8.0800(16)
_cell_length_b 9.812(2)
_cell_length_c 14.043(3)
_cell_measurement_reflns_used 5795
_cell_measurement_temperature 293(2)
_cell_measurement_theta_max 27.51
_cell_measurement_theta_min 3
_cell_volume 1064.6(4)
_computing_cell_refinement PROCESS-AUTO
_computing_data_collection PROCESS-AUTO
_computing_data_reduction PROCESS-AUTO
_computing_molecular_graphics 'SHELXL-97 (Sheldrick, 1997)'
_computing_publication_material 'SHELXL-97 (Sheldrick, 1997)'
_computing_structure_refinement 'SHELXL-97 (Sheldrick, 1997)'
_computing_structure_solution 'SHELXS-97 (Sheldrick, 1990)'
_diffrn_ambient_temperature 293(2)
_diffrn_detector_area_resol_mean none
_diffrn_measured_fraction_theta_full 0.977
_diffrn_measured_fraction_theta_max 0.977
_diffrn_measurement_device_type 'Omega scan'
_diffrn_measurement_method 10.0
_diffrn_radiation_monochromator graphite
_diffrn_radiation_source 'fine-focus sealed tube'
_diffrn_radiation_type MoK\a
_diffrn_radiation_wavelength 0.71073
_diffrn_reflns_av_R_equivalents 0.0285
_diffrn_reflns_av_sigmaI/netI 0.0648
_diffrn_reflns_limit_h_max 10
_diffrn_reflns_limit_h_min -10
_diffrn_reflns_limit_k_max 12
_diffrn_reflns_limit_k_min -12
_diffrn_reflns_limit_l_max 18
_diffrn_reflns_limit_l_min -16
_diffrn_reflns_number 10269
_diffrn_reflns_theta_full 27.48
_diffrn_reflns_theta_max 27.48
_diffrn_reflns_theta_min 3.00
_diffrn_standards_decay_% 0
_diffrn_standards_interval_count 0
_diffrn_standards_interval_time .
_diffrn_standards_number 0
_exptl_absorpt_coefficient_mu 0.091
_exptl_absorpt_correction_T_max 0.9853
_exptl_absorpt_correction_T_min 0.9498
_exptl_absorpt_correction_type multi-scan
_exptl_absorpt_process_details
;
Higash,T(1995) Progrom for Absorption Correcttion.
Rigaku Corporation,Tokyo,Japan.
;
_exptl_crystal_colour colorless
_exptl_crystal_density_diffrn 1.330
_exptl_crystal_density_meas ?
_exptl_crystal_density_method 'not measured'
_exptl_crystal_description block
_exptl_crystal_F_000 448
_exptl_crystal_size_max 0.57
_exptl_crystal_size_mid 0.19
_exptl_crystal_size_min 0.16
_refine_diff_density_max 0.172
_refine_diff_density_min -0.155
_refine_diff_density_rms 0.035
_refine_ls_extinction_method none
_refine_ls_goodness_of_fit_ref 0.907
_refine_ls_hydrogen_treatment riding
_refine_ls_matrix_type full
_refine_ls_number_parameters 291
_refine_ls_number_reflns 4775
_refine_ls_number_restraints 0
_refine_ls_restrained_S_all 0.907
_refine_ls_R_factor_all 0.1136
_refine_ls_R_factor_gt 0.0489
_refine_ls_shift/su_max 0.000
_refine_ls_shift/su_mean 0.000
_refine_ls_structure_factor_coef Fsqd
_refine_ls_weighting_details 'calc w=1/[\s^2^(Fo^2^)+(0.0907P)^2^+0.0000P] where P=(Fo^2^+2Fc^2^)/3'
_refine_ls_weighting_scheme calc
_refine_ls_wR_factor_gt 0.1337
_refine_ls_wR_factor_ref 0.1621
_reflns_number_gt 2349
_reflns_number_total 4775
_reflns_threshold_expression >2sigma(I)
_cod_data_source_file b900476a.txt
_cod_data_source_block 1
_cod_depositor_comments
;
The following automatic conversions were performed:
'_symmetry_cell_setting' value 'Triclinic' changed to 'triclinic'
according to '/home/saulius/struct/CIF-dictionaries/cif_core.dic'
dictionary named 'cif_core.dic' version 2.4.1 from 2010-06-29.

Automatic conversion script
Id: cif_fix_enum 1527 2010-12-29 10:47:43Z saulius 

The following automatic conversions were performed:

'_exptl_crystal_density_meas' value 'none' was changed to '?' - the
value is perceived as not measured.

Automatic conversion script
Id: cif_fix_values 3008 2015-01-20 13:52:24Z robertas 
;
_cod_original_sg_symbol_H-M 'P-1 '
_cod_database_code 7104491

loop_
_symmetry_equiv_pos_as_xyz
'x, y, z'
'-x, -y, -z'

loop_
_atom_site_label
_atom_site_type_symbol
_atom_site_fract_x
_atom_site_fract_y
_atom_site_fract_z
_atom_site_U_iso_or_equiv
_atom_site_adp_type
_atom_site_occupancy
_atom_site_symmetry_multiplicity
_atom_site_calc_flag
_atom_site_refinement_flags
_atom_site_disorder_assembly
_atom_site_disorder_group
C1 C 0.3611(3) -0.0496(2) 0.92694(14) 0.0510(5) Uani 1 1 d . . .
C2 C 0.2691(3) 0.08060(19) 0.87025(14) 0.0475(5) Uani 1 1 d . . .
C3 C 0.1000(3) 0.1524(2) 0.89527(16) 0.0594(6) Uani 1 1 d . . .
H3 H 0.0474 0.1156 0.9465 0.071 Uiso 1 1 calc R . .
C4 C 0.0097(3) 0.2757(2) 0.84605(17) 0.0649(6) Uani 1 1 d . . .
H4 H -0.1030 0.3221 0.8634 0.078 Uiso 1 1 calc R . .
C5 C 0.0887(3) 0.3301(2) 0.77014(16) 0.0610(6) Uani 1 1 d . . .
H5 H 0.0286 0.4142 0.7368 0.073 Uiso 1 1 calc R . .
C6 C 0.2529(3) 0.26279(19) 0.74339(15) 0.0530(5) Uani 1 1 d . . .
H6 H 0.3026 0.3016 0.6918 0.064 Uiso 1 1 calc R . .
C7 C 0.3492(3) 0.13571(19) 0.79203(13) 0.0467(5) Uani 1 1 d . . .
C8 C 0.6083(3) 0.10084(18) 0.68687(14) 0.0475(5) Uani 1 1 d . . .
C9 C 0.7753(3) 0.10473(19) 0.69771(16) 0.0548(5) Uani 1 1 d . . .
H9 H 0.8221 0.0949 0.7585 0.066 Uiso 1 1 calc R . .
C10 C 0.8743(3) 0.1231(2) 0.61903(18) 0.0638(6) Uani 1 1 d . . .
H10 H 0.9881 0.1234 0.6271 0.077 Uiso 1 1 calc R . .
C11 C 0.8057(3) 0.1409(2) 0.52872(18) 0.0654(6) Uani 1 1 d . . .
H11 H 0.8723 0.1535 0.4757 0.078 Uiso 1 1 calc R . .
C12 C 0.6381(3) 0.1397(2) 0.51791(16) 0.0639(6) Uani 1 1 d . . .
H12 H 0.5903 0.1533 0.4571 0.077 Uiso 1 1 calc R . .
C13 C 0.5395(3) 0.11885(19) 0.59567(15) 0.0564(5) Uani 1 1 d . . .
H13 H 0.4265 0.1168 0.5872 0.068 Uiso 1 1 calc R . .
C14 C 0.5998(3) 0.5944(2) 0.06721(14) 0.0509(5) Uani 1 1 d . . .
C15 C 0.6898(3) 0.4617(2) 0.12131(13) 0.0484(5) Uani 1 1 d . . .
C16 C 0.6137(3) 0.4104(2) 0.20186(14) 0.0510(5) Uani 1 1 d . . .
C17 C 0.7093(3) 0.2824(2) 0.24936(16) 0.0653(6) Uani 1 1 d . . .
H17 H 0.6616 0.2452 0.3024 0.078 Uiso 1 1 calc R . .
C18 C 0.8707(3) 0.2114(2) 0.21928(18) 0.0726(7) Uani 1 1 d . . .
H18 H 0.9310 0.1269 0.2522 0.087 Uiso 1 1 calc R . .
C19 C 0.9457(3) 0.2631(2) 0.14071(18) 0.0711(7) Uani 1 1 d . . .
H19 H 1.0562 0.2146 0.1209 0.085 Uiso 1 1 calc R . .
C20 C 0.8552(3) 0.3865(2) 0.09274(16) 0.0596(6) Uani 1 1 d . . .
H20 H 0.9050 0.4214 0.0396 0.071 Uiso 1 1 calc R . .
C21 C 0.3664(3) 0.4333(2) 0.31210(15) 0.0522(5) Uani 1 1 d . . .
C22 C 0.3008(3) 0.3199(2) 0.30522(17) 0.0691(6) Uani 1 1 d . . .
H22 H 0.3174 0.2716 0.2495 0.083 Uiso 1 1 calc R . .
C23 C 0.2107(3) 0.2772(2) 0.38031(19) 0.0728(7) Uani 1 1 d . . .
H23 H 0.1679 0.1994 0.3755 0.087 Uiso 1 1 calc R . .
C24 C 0.1838(3) 0.3486(2) 0.46196(18) 0.0668(6) Uani 1 1 d . . .
H24 H 0.1214 0.3206 0.5123 0.080 Uiso 1 1 calc R . .
C25 C 0.2491(3) 0.4612(2) 0.46913(17) 0.0679(6) Uani 1 1 d . . .
H25 H 0.2309 0.5100 0.5246 0.082 Uiso 1 1 calc R . .
C26 C 0.3418(3) 0.5034(2) 0.39479(16) 0.0615(6) Uani 1 1 d . . .
H26 H 0.3877 0.5792 0.4007 0.074 Uiso 1 1 calc R . .
N1 N 0.5160(2) 0.07050(17) 0.76765(12) 0.0585(5) Uani 1 1 d . . .
H1 H 0.5717 0.0022 0.8067 0.070 Uiso 1 1 calc R . .
N2 N 0.4549(2) 0.48152(19) 0.23424(13) 0.0692(6) Uani 1 1 d . . .
H2 H 0.4039 0.5622 0.2052 0.083 Uiso 1 1 calc R . .
O1 O 0.5118(2) -0.11791(14) 0.91174(10) 0.0610(4) Uani 1 1 d . . .
O2 O 0.2714(2) -0.08921(16) 0.99753(11) 0.0680(4) Uani 1 1 d . . .
H2A H 0.3312 -0.1617 1.0260 0.102 Uiso 1 1 calc R . .
O3 O 0.4560(2) 0.67069(15) 0.08887(11) 0.0638(4) Uani 1 1 d . . .
O4 O 0.6842(2) 0.62850(16) -0.00755(11) 0.0695(5) Uani 1 1 d . . .
H4A H 0.6302 0.7068 -0.0314 0.104 Uiso 1 1 calc R . .

loop_
_atom_site_aniso_label
_atom_site_aniso_U_11
_atom_site_aniso_U_22
_atom_site_aniso_U_33
_atom_site_aniso_U_23
_atom_site_aniso_U_13
_atom_site_aniso_U_12
C1 0.0534(14) 0.0566(12) 0.0461(13) 0.0009(9) 0.0021(10) -0.0217(10)
C2 0.0466(12) 0.0539(11) 0.0446(11) -0.0007(8) 0.0016(9) -0.0193(9)
C3 0.0522(14) 0.0738(14) 0.0540(14) -0.0043(10) 0.0044(11) -0.0215(11)
C4 0.0439(13) 0.0769(15) 0.0692(16) -0.0072(12) 0.0016(11) -0.0091(11)
C5 0.0546(14) 0.0554(12) 0.0655(15) 0.0003(10) -0.0082(11) -0.0037(10)
C6 0.0526(13) 0.0510(11) 0.0525(13) 0.0026(9) 0.0015(10) -0.0114(9)
C7 0.0454(12) 0.0482(10) 0.0463(12) -0.0013(8) 0.0007(9) -0.0133(9)
C8 0.0478(12) 0.0393(9) 0.0498(12) 0.0068(8) 0.0067(9) -0.0063(8)
C9 0.0486(13) 0.0517(11) 0.0588(14) 0.0023(9) 0.0000(10) -0.0074(9)
C10 0.0460(13) 0.0593(13) 0.0832(18) -0.0017(11) 0.0109(12) -0.0117(10)
C11 0.0694(17) 0.0579(13) 0.0633(16) 0.0039(10) 0.0233(13) -0.0129(11)
C12 0.0745(17) 0.0649(13) 0.0495(14) 0.0023(10) 0.0067(12) -0.0171(12)
C13 0.0541(13) 0.0566(12) 0.0574(14) 0.0046(9) 0.0018(11) -0.0161(10)
C14 0.0573(14) 0.0581(12) 0.0417(12) 0.0008(9) 0.0011(10) -0.0242(10)
C15 0.0511(13) 0.0562(11) 0.0397(11) -0.0009(8) -0.0006(9) -0.0188(9)
C16 0.0469(13) 0.0547(11) 0.0473(12) 0.0021(9) 0.0004(10) -0.0090(9)
C17 0.0566(15) 0.0706(13) 0.0557(14) 0.0156(10) 0.0034(11) -0.0021(11)
C18 0.0601(16) 0.0725(15) 0.0700(17) 0.0132(11) -0.0020(13) 0.0016(12)
C19 0.0559(15) 0.0761(15) 0.0715(17) -0.0031(12) 0.0077(12) -0.0041(12)
C20 0.0553(14) 0.0693(14) 0.0545(14) -0.0059(10) 0.0080(11) -0.0185(11)
C21 0.0472(12) 0.0484(11) 0.0512(13) 0.0117(9) 0.0068(9) -0.0019(9)
C22 0.0754(17) 0.0664(14) 0.0664(16) -0.0091(11) 0.0083(13) -0.0213(12)
C23 0.0681(17) 0.0665(14) 0.0880(19) 0.0022(12) 0.0093(14) -0.0284(12)
C24 0.0517(14) 0.0710(14) 0.0696(17) 0.0171(12) 0.0165(12) -0.0110(11)
C25 0.0712(17) 0.0689(14) 0.0566(14) -0.0047(11) 0.0146(12) -0.0095(12)
C26 0.0624(15) 0.0483(11) 0.0704(16) 0.0007(10) 0.0079(12) -0.0121(10)
N1 0.0493(11) 0.0597(10) 0.0556(11) 0.0182(8) 0.0083(9) -0.0039(8)
N2 0.0584(12) 0.0652(11) 0.0661(13) 0.0260(9) 0.0177(10) 0.0026(9)
O1 0.0560(10) 0.0625(9) 0.0580(10) 0.0144(7) 0.0070(7) -0.0111(7)
O2 0.0601(10) 0.0773(10) 0.0641(10) 0.0191(8) 0.0106(8) -0.0222(8)
O3 0.0576(10) 0.0660(9) 0.0616(10) 0.0175(7) 0.0049(8) -0.0131(8)
O4 0.0760(12) 0.0692(10) 0.0574(10) 0.0152(7) 0.0152(9) -0.0172(8)

loop_
_atom_type_symbol
_atom_type_description
_atom_type_scat_dispersion_real
_atom_type_scat_dispersion_imag
_atom_type_scat_source
C C 0.0033 0.0016 'International Tables Vol C Tables 4.2.6.8 and 6.1.1.4'
H H 0.0000 0.0000 'International Tables Vol C Tables 4.2.6.8 and 6.1.1.4'
N N 0.0061 0.0033 'International Tables Vol C Tables 4.2.6.8 and 6.1.1.4'
O O 0.0106 0.0060 'International Tables Vol C Tables 4.2.6.8 and 6.1.1.4'

loop_
_geom_angle_atom_site_label_1
_geom_angle_atom_site_label_2
_geom_angle_atom_site_label_3
_geom_angle
_geom_angle_site_symmetry_1
_geom_angle_site_symmetry_3
_geom_angle_publ_flag
O1 C1 O2 121.14(19) . . ?
O1 C1 C2 123.77(18) . . ?
O2 C1 C2 115.08(19) . . ?
C3 C2 C7 119.42(19) . . ?
C3 C2 C1 119.20(19) . . ?
C7 C2 C1 121.38(18) . . ?
C4 C3 C2 121.6(2) . . ?
C3 C4 C5 118.9(2) . . ?
C6 C5 C4 121.2(2) . . ?
C5 C6 C7 121.4(2) . . ?
N1 C7 C6 121.63(18) . . ?
N1 C7 C2 120.81(18) . . ?
C6 C7 C2 117.50(18) . . ?
C9 C8 C13 118.90(19) . . ?
C9 C8 N1 119.0(2) . . ?
C13 C8 N1 122.0(2) . . ?
C8 C9 C10 120.5(2) . . ?
C11 C10 C9 120.4(2) . . ?
C12 C11 C10 119.1(2) . . ?
C11 C12 C13 120.9(2) . . ?
C12 C13 C8 120.1(2) . . ?
O3 C14 O4 121.24(19) . . ?
O3 C14 C15 123.80(19) . . ?
O4 C14 C15 115.0(2) . . ?
C20 C15 C16 119.63(19) . . ?
C20 C15 C14 119.09(19) . . ?
C16 C15 C14 121.27(19) . . ?
N2 C16 C17 120.58(19) . . ?
N2 C16 C15 122.01(18) . . ?
C17 C16 C15 117.41(19) . . ?
C18 C17 C16 121.4(2) . . ?
C17 C18 C19 121.0(2) . . ?
C20 C19 C18 118.9(2) . . ?
C19 C20 C15 121.7(2) . . ?
C26 C21 C22 119.31(19) . . ?
C26 C21 N2 119.7(2) . . ?
C22 C21 N2 121.0(2) . . ?
C21 C22 C23 120.3(2) . . ?
C24 C23 C22 120.3(2) . . ?
C25 C24 C23 119.6(2) . . ?
C24 C25 C26 120.5(2) . . ?
C21 C26 C25 120.0(2) . . ?
C7 N1 C8 128.15(17) . . ?
C16 N2 C21 125.25(17) . . ?

loop_
_geom_bond_atom_site_label_1
_geom_bond_atom_site_label_2
_geom_bond_distance
_geom_bond_site_symmetry_2
_geom_bond_publ_flag
C1 O1 1.233(2) . ?
C1 O2 1.316(2) . ?
C1 C2 1.471(3) . ?
C2 C3 1.396(3) . ?
C2 C7 1.414(3) . ?
C3 C4 1.370(3) . ?
C4 C5 1.382(3) . ?
C5 C6 1.360(3) . ?
C6 C7 1.407(3) . ?
C7 N1 1.365(3) . ?
C8 C9 1.373(3) . ?
C8 C13 1.388(3) . ?
C8 N1 1.404(2) . ?
C9 C10 1.380(3) . ?
C10 C11 1.376(3) . ?
C11 C12 1.370(3) . ?
C12 C13 1.374(3) . ?
C14 O3 1.234(2) . ?
C14 O4 1.314(2) . ?
C14 C15 1.466(3) . ?
C15 C20 1.395(3) . ?
C15 C16 1.405(3) . ?
C16 N2 1.359(3) . ?
C16 C17 1.405(3) . ?
C17 C18 1.365(3) . ?
C18 C19 1.381(3) . ?
C19 C20 1.363(3) . ?
C21 C26 1.372(3) . ?
C21 C22 1.372(3) . ?
C21 N2 1.418(2) . ?
C22 C23 1.376(3) . ?
C23 C24 1.367(3) . ?
C24 C25 1.364(3) . ?
C25 C26 1.379(3) . ?

loop_
_geom_hbond_atom_site_label_D
_geom_hbond_atom_site_label_H
_geom_hbond_atom_site_label_A
_geom_hbond_distance_DH
_geom_hbond_distance_HA
_geom_hbond_distance_DA
_geom_hbond_angle_DHA
_geom_hbond_site_symmetry_A
O2 H2A O3 0.82 1.84 2.661(2) 176.8 1_546
O4 H4A O1 0.82 1.85 2.668(2) 178.4 1_564

loop_
_geom_torsion_atom_site_label_1
_geom_torsion_atom_site_label_2
_geom_torsion_atom_site_label_3
_geom_torsion_atom_site_label_4
_geom_torsion
_geom_torsion_site_symmetry_1
_geom_torsion_site_symmetry_2
_geom_torsion_site_symmetry_3
_geom_torsion_site_symmetry_4
_geom_torsion_publ_flag
O1 C1 C2 C3 -178.07(19) . . . . ?
O2 C1 C2 C3 1.2(3) . . . . ?
O1 C1 C2 C7 0.9(3) . . . . ?
O2 C1 C2 C7 -179.88(18) . . . . ?
C7 C2 C3 C4 -0.3(3) . . . . ?
C1 C2 C3 C4 178.65(19) . . . . ?
C2 C3 C4 C5 -0.2(3) . . . . ?
C3 C4 C5 C6 0.6(3) . . . . ?
C4 C5 C6 C7 -0.3(3) . . . . ?
C5 C6 C7 N1 -177.61(19) . . . . ?
C5 C6 C7 C2 -0.3(3) . . . . ?
C3 C2 C7 N1 177.94(18) . . . . ?
C1 C2 C7 N1 -1.0(3) . . . . ?
C3 C2 C7 C6 0.6(3) . . . . ?
C1 C2 C7 C6 -178.38(17) . . . . ?
C13 C8 C9 C10 -1.4(3) . . . . ?
N1 C8 C9 C10 174.87(17) . . . . ?
C8 C9 C10 C11 1.4(3) . . . . ?
C9 C10 C11 C12 -0.2(3) . . . . ?
C10 C11 C12 C13 -1.1(3) . . . . ?
C11 C12 C13 C8 1.1(3) . . . . ?
C9 C8 C13 C12 0.2(3) . . . . ?
N1 C8 C13 C12 -175.98(17) . . . . ?
O3 C14 C15 C20 -177.4(2) . . . . ?
O4 C14 C15 C20 2.2(3) . . . . ?
O3 C14 C15 C16 1.6(3) . . . . ?
O4 C14 C15 C16 -178.69(19) . . . . ?
C20 C15 C16 N2 178.2(2) . . . . ?
C14 C15 C16 N2 -0.9(3) . . . . ?
C20 C15 C16 C17 -0.9(3) . . . . ?
C14 C15 C16 C17 179.99(19) . . . . ?
N2 C16 C17 C18 -178.4(2) . . . . ?
C15 C16 C17 C18 0.8(3) . . . . ?
C16 C17 C18 C19 -0.1(4) . . . . ?
C17 C18 C19 C20 -0.5(4) . . . . ?
C18 C19 C20 C15 0.4(4) . . . . ?
C16 C15 C20 C19 0.4(3) . . . . ?
C14 C15 C20 C19 179.5(2) . . . . ?
C26 C21 C22 C23 0.3(4) . . . . ?
N2 C21 C22 C23 -178.0(2) . . . . ?
C21 C22 C23 C24 0.9(4) . . . . ?
C22 C23 C24 C25 -1.0(4) . . . . ?
C23 C24 C25 C26 0.0(4) . . . . ?
C22 C21 C26 C25 -1.3(3) . . . . ?
N2 C21 C26 C25 177.0(2) . . . . ?
C24 C25 C26 C21 1.1(4) . . . . ?
C6 C7 N1 C8 -10.6(3) . . . . ?
C2 C7 N1 C8 172.19(19) . . . . ?
C9 C8 N1 C7 136.6(2) . . . . ?
C13 C8 N1 C7 -47.2(3) . . . . ?
C17 C16 N2 C21 -4.0(4) . . . . ?
C15 C16 N2 C21 176.9(2) . . . . ?
C26 C21 N2 C16 111.3(3) . . . . ?
C22 C21 N2 C16 -70.4(3) . . . . ?
